data_4504398
loop_
_publ_author_name
'Liu, Yu'
'Li, Qiang'
'Guo, Dong-Sheng'
'Chen, Kun'

_publ_section_title
;
 Polymeric Capsules and Honeycomb Aggregates Formed
 byp-Sulfonatocalix[6]arene with Phenanthrolinium Compounds
;
_journal_issue 9
_journal_name_full 'Crystal Growth &amp; Design'
_journal_page_first 1672
_journal_paper_doi 10.1021/cg0704854
_journal_volume 7
_journal_year 2007
_chemical_formula_moiety 'C87 H185 N6 O55.50 S6'
_chemical_formula_sum 'C87 H185 N6 O55.5 S6'
_chemical_formula_weight 2395.77
_chemical_name_systematic
; 
 ? 
;
_space_group_IT_number 2
_symmetry_cell_setting triclinic
_symmetry_space_group_name_Hall '-P 1'
_symmetry_space_group_name_H-M 'P -1'
_atom_sites_solution_hydrogens geom
_atom_sites_solution_primary direct
_atom_sites_solution_secondary difmap
_audit_creation_method SHELXL-97
_cell_angle_alpha 104.437(3)
_cell_angle_beta 107.218(6)
_cell_angle_gamma 109.746(8)
_cell_formula_units_Z 2
_cell_length_a 18.256(3)
_cell_length_b 18.995(3)
_cell_length_c 20.708(4)
_cell_measurement_reflns_used 13524
_cell_measurement_temperature 113(2)
_cell_measurement_theta_max 28.0
_cell_measurement_theta_min 1.2
_cell_volume 5948.6(19)
_computing_cell_refinement CrystalClear
_computing_data_collection CrystalClear
_computing_data_reduction CrystalClear
_computing_publication_material 'CrystalStructure 3.7.0'
_computing_structure_refinement 'SHELXL-97 (Sheldrick, 1997)'
_computing_structure_solution 'SHELXS-97 (Sheldrick, 1990)'
_diffrn_ambient_temperature 113(2)
_diffrn_detector_area_resol_mean 7.31
_diffrn_measured_fraction_theta_full 0.979
_diffrn_measured_fraction_theta_max 0.979
_diffrn_measurement_device_type 'Rigaku Saturn'
_diffrn_measurement_method \w
_diffrn_radiation_monochromator confocal
_diffrn_radiation_source 'rotating anode'
_diffrn_radiation_type MoK\a
_diffrn_radiation_wavelength 0.71070
_diffrn_reflns_av_R_equivalents 0.0717
_diffrn_reflns_av_sigmaI/netI 0.1143
_diffrn_reflns_limit_h_max 21
_diffrn_reflns_limit_h_min -21
_diffrn_reflns_limit_k_max 22
_diffrn_reflns_limit_k_min -22
_diffrn_reflns_limit_l_max 24
_diffrn_reflns_limit_l_min -24
_diffrn_reflns_number 43950
_diffrn_reflns_theta_full 25.00
_diffrn_reflns_theta_max 25.00
_diffrn_reflns_theta_min 1.24
_exptl_absorpt_coefficient_mu 0.209
_exptl_absorpt_correction_T_max 0.9593
_exptl_absorpt_correction_T_min 0.9322
_exptl_absorpt_correction_type multi-scan
_exptl_absorpt_process_details 'Jacobson, R. (1998) Private communication'
_exptl_crystal_colour yellow
_exptl_crystal_density_diffrn 1.338
_exptl_crystal_density_method 'not measured'
_exptl_crystal_description block
_exptl_crystal_F_000 2578
_exptl_crystal_size_max 0.34
_exptl_crystal_size_mid 0.26
_exptl_crystal_size_min 0.20
_refine_diff_density_max 1.833
_refine_diff_density_min -1.089
_refine_diff_density_rms 0.160
_refine_ls_extinction_coef 0.027(2)
_refine_ls_extinction_expression Fc^*^=kFc[1+0.001xFc^2^\l^3^/sin(2\q)]^-1/4^
_refine_ls_extinction_method SHELXL
_refine_ls_goodness_of_fit_ref 1.381
_refine_ls_hydrogen_treatment constr
_refine_ls_matrix_type full
_refine_ls_number_parameters 1670
_refine_ls_number_reflns 20542
_refine_ls_number_restraints 265
_refine_ls_restrained_S_all 1.404
_refine_ls_R_factor_all 0.1677
_refine_ls_R_factor_gt 0.1415
_refine_ls_shift/su_max 0.005
_refine_ls_shift/su_mean 0.001
_refine_ls_structure_factor_coef Fsqd
_refine_ls_weighting_details 'calc w=1/[\s^2^(Fo^2^)+(0.2000P)^2^+0.0000P] where P=(Fo^2^+2Fc^2^)/3'
_refine_ls_weighting_scheme calc
_refine_ls_wR_factor_gt 0.3945
_refine_ls_wR_factor_ref 0.4195
_reflns_number_gt 13237
_reflns_number_total 20542
_reflns_threshold_expression >2sigma(I)
_cod_data_source_file cg0704854si20070528_081158.cif
_cod_data_source_block shelxl
_cod_original_cell_volume 5948.7(17)
_cod_original_formula_sum 'C87 H185 N6 O55.50 S6'
_cod_database_code 4504398

loop_
_symmetry_equiv_pos_as_xyz
'x, y, z'
'-x, -y, -z'

loop_
_atom_site_label
_atom_site_type_symbol
_atom_site_fract_x
_atom_site_fract_y
_atom_site_fract_z
_atom_site_U_iso_or_equiv
_atom_site_adp_type
_atom_site_occupancy
_atom_site_symmetry_multiplicity
_atom_site_calc_flag
_atom_site_refinement_flags
_atom_site_disorder_assembly
_atom_site_disorder_group
S1 S 1.03285(11) 0.03926(10) 0.32617(9) 0.0338(5) Uani 1 1 d . . .
S2 S 1.23993(13) 0.37464(15) 0.77791(11) 0.0563(6) Uani 1 1 d D . .
S3 S 1.13208(12) 0.69631(11) 0.67231(12) 0.0461(6) Uani 1 1 d . . .
S4 S 0.84340(13) 0.43642(12) 0.81823(10) 0.0429(5) Uani 1 1 d . . .
S5 S 0.43081(10) 0.14379(10) 0.41774(9) 0.0305(4) Uani 1 1 d . . .
O1 O 0.8298(3) -0.0200(3) 0.4977(3) 0.0414(12) Uani 1 1 d U . .
H1 H 0.7828 -0.0617 0.4727 0.062 Uiso 1 1 calc R . .
O2 O 0.9654(3) 0.2216(3) 0.4788(2) 0.0331(10) Uani 1 1 d U . .
H2 H 0.9463 0.2539 0.4690 0.050 Uiso 1 1 calc R . .
O3 O 0.9187(3) 0.3432(3) 0.5143(3) 0.0416(12) Uani 1 1 d U A .
H3 H 0.8663 0.3316 0.4965 0.062 Uiso 1 1 calc R . .
O4 O 0.7598(3) 0.2647(3) 0.5067(2) 0.0289(10) Uani 1 1 d U A .
H4 H 0.7359 0.2836 0.4792 0.043 Uiso 1 1 calc R . .
O5 O 0.6652(3) 0.0001(3) 0.5030(2) 0.0323(10) Uani 1 1 d U A .
H5 H 0.6807 0.0080 0.5477 0.048 Uiso 1 1 calc R . .
O6 O 0.6624(3) -0.1389(3) 0.4265(3) 0.0347(11) Uani 1 1 d U A .
H6 H 0.6430 -0.1193 0.4545 0.052 Uiso 1 1 calc R . .
O7 O 1.1033(3) 0.1209(3) 0.3680(3) 0.0441(12) Uani 1 1 d U . .
O8 O 0.9745(3) 0.0328(3) 0.2561(3) 0.0411(12) Uani 1 1 d U . .
O9 O 1.0605(3) -0.0233(3) 0.3154(3) 0.0403(12) Uani 1 1 d U . .
O10 O 1.3181(5) 0.3803(6) 0.7731(5) 0.071(2) Uiso 0.738(9) 1 d PDU A 1
O11 O 1.2442(5) 0.4568(4) 0.8068(4) 0.061(2) Uiso 0.738(9) 1 d PDU A 1
O12 O 1.2103(5) 0.3278(5) 0.8134(4) 0.062(2) Uiso 0.738(9) 1 d PDU A 1
O10' O 1.2374(13) 0.3023(8) 0.7947(10) 0.071(2) Uiso 0.262(9) 1 d PDU A 2
O11' O 1.2166(11) 0.4178(11) 0.8272(8) 0.061(2) Uiso 0.262(9) 1 d PDU A 2
O12' O 1.3204(6) 0.4144(10) 0.7759(8) 0.030(4) Uiso 0.262(9) 1 d PDU A 2
O13 O 1.0806(3) 0.7329(3) 0.6397(3) 0.0417(12) Uani 1 1 d . . .
O14 O 1.1466(4) 0.7158(4) 0.7498(3) 0.069(2) Uani 1 1 d . . .
O15 O 1.2091(4) 0.7135(3) 0.6624(5) 0.086(3) Uani 1 1 d . . .
O16 O 0.9080(4) 0.5169(4) 0.8429(3) 0.0638(17) Uani 1 1 d . . .
O17 O 0.8832(4) 0.3931(4) 0.8573(3) 0.0615(16) Uani 1 1 d . . .
O18 O 0.7652(4) 0.4272(5) 0.8241(3) 0.074(2) Uani 1 1 d . . .
O19 O 0.4740(3) 0.2101(3) 0.3977(3) 0.0413(12) Uani 1 1 d . . .
O20 O 0.3536(3) 0.0798(3) 0.3556(3) 0.0404(12) Uani 1 1 d . . .
O21 O 0.4173(3) 0.1739(3) 0.4825(3) 0.0379(11) Uani 1 1 d . . .
S6 S 0.53876(13) -0.13790(16) 0.13132(10) 0.0554(6) Uani 1 1 d D . .
O22 O 0.5061(11) -0.0769(8) 0.1311(10) 0.066(5) Uani 0.450(17) 1 d PDU B 1
O23 O 0.6127(6) -0.1089(10) 0.1121(7) 0.061(4) Uani 0.450(17) 1 d PDU B 1
O24 O 0.4759(9) -0.2174(6) 0.0857(9) 0.059(4) Uani 0.450(17) 1 d PDU B 1
O22' O 0.5330(8) -0.0696(6) 0.1215(7) 0.052(3) Uani 0.550(17) 1 d PDU B 2
O23' O 0.5882(7) -0.1713(8) 0.0998(5) 0.051(3) Uani 0.550(17) 1 d PDU B 2
O24' O 0.4551(6) -0.2084(6) 0.1059(7) 0.047(3) Uani 0.550(17) 1 d PDU B 2
N1 N 0.6064(4) 0.1305(6) 0.1504(5) 0.066(2) Uani 1 1 d . . .
N2 N 0.6375(4) 0.1017(4) 0.2881(3) 0.0349(13) Uani 1 1 d . . .
N3 N 0.3581(4) 0.3200(4) 0.4814(3) 0.0355(13) Uani 1 1 d . . .
N4 N 0.4056(4) 0.3367(3) 0.6370(3) 0.0336(13) Uani 1 1 d . . .
N5 N 0.9067(5) 0.5006(6) 0.0721(5) 0.074(2) Uani 1 1 d . . .
N6 N 0.9005(6) 0.6634(6) 0.1120(5) 0.074(2) Uani 1 1 d . . .
C1 C 0.8740(4) -0.0083(4) 0.4563(4) 0.0326(15) Uani 1 1 d . . .
C2 C 0.8464(4) -0.0659(4) 0.3853(4) 0.0318(15) Uani 1 1 d . A .
C3 C 0.8960(4) -0.0494(4) 0.3466(4) 0.0325(15) Uani 1 1 d . . .
H3A H 0.8786 -0.0868 0.2987 0.039 Uiso 1 1 calc R . .
C4 C 0.9720(4) 0.0230(4) 0.3787(4) 0.0324(15) Uani 1 1 d . . .
C5 C 0.9973(4) 0.0779(4) 0.4473(4) 0.0314(15) Uani 1 1 d . . .
H5A H 1.0498 0.1259 0.4685 0.038 Uiso 1 1 calc R . .
C6 C 0.9484(5) 0.0648(4) 0.4858(4) 0.0340(15) Uani 1 1 d . . .
C7 C 0.9664(5) 0.1258(4) 0.5586(4) 0.0358(16) Uani 1 1 d . . .
H7A H 0.9127 0.1299 0.5546 0.043 Uiso 1 1 calc R . .
H7B H 0.9805 0.1033 0.5963 0.043 Uiso 1 1 calc R . .
C8 C 1.0311(4) 0.2600(4) 0.5468(4) 0.0315(15) Uani 1 1 d . . .
C9 C 1.0363(5) 0.2104(4) 0.5863(4) 0.0364(16) Uani 1 1 d . A .
C10 C 1.1021(5) 0.2460(5) 0.6576(4) 0.0395(18) Uani 1 1 d . . .
H10 H 1.1076 0.2146 0.6864 0.047 Uiso 1 1 calc R A .
C11 C 1.1601(4) 0.3296(5) 0.6859(4) 0.0417(18) Uani 1 1 d D A .
C12 C 1.1530(4) 0.3741(5) 0.6462(4) 0.0427(18) Uani 1 1 d . . .
H12 H 1.1929 0.4299 0.6670 0.051 Uiso 1 1 calc R A .
C13 C 1.0899(4) 0.3425(4) 0.5755(4) 0.0361(16) Uani 1 1 d . A .
C14 C 1.0859(5) 0.3984(4) 0.5350(4) 0.0382(16) Uani 1 1 d . . .
H14A H 1.0488 0.3654 0.4822 0.046 Uiso 1 1 calc R A .
H14B H 1.1440 0.4308 0.5398 0.046 Uiso 1 1 calc R . .
C15 C 0.9654(4) 0.4249(4) 0.5523(4) 0.0311(15) Uani 1 1 d . . .
C16 C 1.0511(4) 0.4558(4) 0.5644(4) 0.0332(15) Uani 1 1 d . A .
C17 C 1.1025(4) 0.5396(4) 0.6022(3) 0.0301(14) Uani 1 1 d . . .
H17 H 1.1611 0.5623 0.6104 0.036 Uiso 1 1 calc R A .
C18 C 1.0679(4) 0.5894(4) 0.6274(3) 0.0306(15) Uani 1 1 d . A .
C19 C 0.9823(4) 0.5567(4) 0.6149(3) 0.0299(14) Uani 1 1 d . . .
H19 H 0.9592 0.5914 0.6322 0.036 Uiso 1 1 calc R A .
C20 C 0.9301(4) 0.4746(4) 0.5776(3) 0.0271(14) Uani 1 1 d . A .
C21 C 0.8351(4) 0.4405(4) 0.5629(4) 0.0300(14) Uani 1 1 d . . .
H21A H 0.8201 0.4861 0.5746 0.036 Uiso 1 1 calc R A .
H21B H 0.8003 0.4061 0.5100 0.036 Uiso 1 1 calc R . .
C22 C 0.7753(4) 0.3056(4) 0.5775(4) 0.0308(15) Uani 1 1 d . . .
C23 C 0.8126(4) 0.3906(4) 0.6073(4) 0.0296(14) Uani 1 1 d . A .
C24 C 0.8340(4) 0.4306(4) 0.6815(4) 0.0323(15) Uani 1 1 d . . .
H24 H 0.8601 0.4882 0.7029 0.039 Uiso 1 1 calc R A .
C25 C 0.8171(4) 0.3864(4) 0.7242(4) 0.0314(15) Uani 1 1 d . A .
C26 C 0.7787(4) 0.3015(4) 0.6926(4) 0.0318(15) Uani 1 1 d . . .
H26 H 0.7670 0.2719 0.7222 0.038 Uiso 1 1 calc R A .
C27 C 0.7573(4) 0.2598(4) 0.6200(4) 0.0281(14) Uani 1 1 d . A .
C28 C 0.7252(4) 0.1695(4) 0.5894(3) 0.0304(14) Uani 1 1 d . . .
H28A H 0.7230 0.1506 0.6296 0.036 Uiso 1 1 calc R A .
H28B H 0.7681 0.1577 0.5747 0.036 Uiso 1 1 calc R . .
C29 C 0.6141(4) 0.0365(4) 0.4852(3) 0.0261(14) Uani 1 1 d . . .
C30 C 0.6383(4) 0.1187(4) 0.5245(3) 0.0250(13) Uani 1 1 d . A .
C31 C 0.5808(4) 0.1501(4) 0.5021(3) 0.0274(14) Uani 1 1 d . . .
H31 H 0.5955 0.2052 0.5281 0.033 Uiso 1 1 calc R A .
C32 C 0.5019(4) 0.1013(4) 0.4420(4) 0.0300(14) Uani 1 1 d . A .
C33 C 0.4800(4) 0.0212(4) 0.4031(3) 0.0263(14) Uani 1 1 d . . .
H33 H 0.4263 -0.0114 0.3621 0.032 Uiso 1 1 calc R A .
C34 C 0.5363(4) -0.0122(4) 0.4238(3) 0.0288(14) Uani 1 1 d . A .
C35 C 0.5129(4) -0.1004(4) 0.3826(4) 0.0303(14) Uani 1 1 d . . .
H35A H 0.4514 -0.1288 0.3487 0.036 Uiso 1 1 calc R A .
H35B H 0.5219 -0.1265 0.4181 0.036 Uiso 1 1 calc R . .
C36 C 0.6371(4) -0.1252(4) 0.3630(4) 0.0322(15) Uani 1 1 d . . .
C37 C 0.5661(4) -0.1102(4) 0.3380(3) 0.0282(14) Uani 1 1 d . A .
C38 C 0.5406(4) -0.1086(4) 0.2693(4) 0.0354(16) Uani 1 1 d . . .
H38 H 0.4925 -0.0984 0.2513 0.042 Uiso 1 1 calc R A .
C39 C 0.5838(5) -0.1217(5) 0.2244(4) 0.0402(17) Uani 1 1 d . A .
C40 C 0.6570(4) -0.1317(4) 0.2523(4) 0.0347(16) Uani 1 1 d . . .
H40 H 0.6886 -0.1373 0.2239 0.042 Uiso 1 1 calc R A .
C41 C 0.6842(4) -0.1335(4) 0.3220(4) 0.0311(15) Uani 1 1 d . A .
C42 C 0.7646(4) -0.1447(4) 0.3516(4) 0.0350(15) Uani 1 1 d . . .
H42A H 0.7618 -0.1678 0.3893 0.042 Uiso 1 1 calc R A .
H42B H 0.7662 -0.1841 0.3112 0.042 Uiso 1 1 calc R . .
C43 C 0.5772(7) 0.1225(8) 0.0792(6) 0.082(4) Uani 1 1 d . . .
H43A H 0.5390 0.1444 0.0628 0.099 Uiso 1 1 calc R . .
C44 C 0.6016(6) 0.0835(8) 0.0305(6) 0.083(4) Uani 1 1 d . . .
H44A H 0.5737 0.0700 -0.0206 0.099 Uiso 1 1 calc R . .
C45 C 0.6670(6) 0.0645(7) 0.0576(5) 0.074(3) Uani 1 1 d . . .
H45A H 0.6917 0.0463 0.0265 0.089 Uiso 1 1 calc R . .
C46 C 0.6979(5) 0.0714(6) 0.1299(4) 0.052(2) Uani 1 1 d . . .
C47 C 0.7668(5) 0.0530(5) 0.1599(4) 0.049(2) Uani 1 1 d . . .
H47A H 0.7896 0.0312 0.1288 0.059 Uiso 1 1 calc R . .
C48 C 0.7998(5) 0.0659(5) 0.2306(4) 0.0409(17) Uani 1 1 d . . .
H48A H 0.8513 0.0615 0.2509 0.049 Uiso 1 1 calc R . .
C49 C 0.7583(4) 0.0866(4) 0.2771(4) 0.0346(15) Uani 1 1 d . . .
C50 C 0.7888(5) 0.0936(4) 0.3497(4) 0.0361(16) Uani 1 1 d . . .
H50A H 0.8398 0.0886 0.3704 0.043 Uiso 1 1 calc R . .
C51 C 0.7450(5) 0.1076(4) 0.3916(4) 0.0380(16) Uani 1 1 d . . .
H51A H 0.7678 0.1172 0.4423 0.046 Uiso 1 1 calc R . .
C52 C 0.6664(5) 0.1075(4) 0.3576(4) 0.0390(17) Uani 1 1 d . . .
H52A H 0.6328 0.1117 0.3844 0.047 Uiso 1 1 calc R . .
C53 C 0.6846(4) 0.0969(4) 0.2470(4) 0.0353(16) Uani 1 1 d . . .
C54 C 0.6603(5) 0.0974(5) 0.1755(4) 0.047(2) Uani 1 1 d . . .
C55 C 0.5944(6) 0.1889(6) 0.2050(6) 0.066(3) Uani 1 1 d . . .
H55A H 0.5763 0.2240 0.1827 0.079 Uiso 1 1 calc R . .
H55B H 0.6499 0.2241 0.2481 0.079 Uiso 1 1 calc R . .
C56 C 0.5285(6) 0.1470(7) 0.2305(6) 0.065(3) Uani 1 1 d . . .
H56A H 0.5320 0.1869 0.2738 0.078 Uiso 1 1 calc R . .
H56B H 0.4703 0.1234 0.1910 0.078 Uiso 1 1 calc R . .
C57 C 0.5449(5) 0.0810(6) 0.2500(5) 0.055(2) Uani 1 1 d . . .
H57A H 0.5162 0.0676 0.2820 0.066 Uiso 1 1 calc R . .
H57B H 0.5183 0.0319 0.2045 0.066 Uiso 1 1 calc R . .
C58 C 0.3428(5) 0.3351(5) 0.4216(4) 0.0451(18) Uani 1 1 d . . .
H58A H 0.2853 0.3153 0.3876 0.054 Uiso 1 1 calc R . .
C59 C 0.4101(5) 0.3800(5) 0.4069(5) 0.048(2) Uani 1 1 d . . .
H59A H 0.3988 0.3955 0.3662 0.058 Uiso 1 1 calc R . .
C60 C 0.4900(6) 0.4005(5) 0.4514(5) 0.051(2) Uani 1 1 d . . .
H60A H 0.5355 0.4271 0.4397 0.061 Uiso 1 1 calc R . .
C61 C 0.5088(5) 0.3841(5) 0.5143(4) 0.0387(17) Uani 1 1 d . . .
C62 C 0.5936(5) 0.3950(5) 0.5590(4) 0.0458(19) Uani 1 1 d . . .
H62A H 0.6406 0.4195 0.5480 0.055 Uiso 1 1 calc R . .
C63 C 0.6062(5) 0.3709(5) 0.6156(4) 0.0436(18) Uani 1 1 d . . .
H63A H 0.6597 0.3716 0.6395 0.052 Uiso 1 1 calc R . .
C64 C 0.5402(4) 0.3443(4) 0.6403(4) 0.0344(15) Uani 1 1 d . . .
C65 C 0.5570(5) 0.3303(4) 0.7050(4) 0.0403(17) Uani 1 1 d . . .
H65A H 0.6098 0.3300 0.7295 0.048 Uiso 1 1 calc R . .
C66 C 0.4952(5) 0.3168(4) 0.7330(4) 0.0390(17) Uani 1 1 d . . .
H66A H 0.5032 0.3023 0.7744 0.047 Uiso 1 1 calc R . .
C67 C 0.4233(4) 0.3245(4) 0.7006(4) 0.0342(15) Uani 1 1 d . . .
H67A H 0.3845 0.3214 0.7231 0.041 Uiso 1 1 calc R . .
C68 C 0.4595(4) 0.3407(4) 0.6026(3) 0.0297(14) Uani 1 1 d . . .
C69 C 0.4408(4) 0.3493(4) 0.5340(4) 0.0316(15) Uani 1 1 d . . .
C70 C 0.2859(4) 0.2598(5) 0.4886(4) 0.0395(17) Uani 1 1 d . . .
H70A H 0.3034 0.2202 0.5034 0.047 Uiso 1 1 calc R . .
H70B H 0.2358 0.2296 0.4404 0.047 Uiso 1 1 calc R . .
C71 C 0.2606(5) 0.3022(5) 0.5455(4) 0.0416(18) Uani 1 1 d . . .
H71A H 0.2280 0.3294 0.5244 0.050 Uiso 1 1 calc R . .
H71B H 0.2229 0.2611 0.5575 0.050 Uiso 1 1 calc R . .
C72 C 0.3366(5) 0.3627(4) 0.6133(4) 0.0369(16) Uani 1 1 d . . .
H72A H 0.3181 0.3750 0.6534 0.044 Uiso 1 1 calc R . .
H72B H 0.3609 0.4135 0.6057 0.044 Uiso 1 1 calc R . .
C73 C 0.8888(9) 0.4261(8) 0.0567(8) 0.105(5) Uani 1 1 d . . .
H73A H 0.8723 0.3912 0.0080 0.126 Uiso 1 1 calc R . .
C74 C 0.8937(9) 0.3947(9) 0.1146(9) 0.105(4) Uani 1 1 d U . .
H74A H 0.8778 0.3384 0.1025 0.126 Uiso 1 1 calc R . .
C75 C 0.9211(9) 0.4453(9) 0.1874(8) 0.103(4) Uani 1 1 d U . .
H75A H 0.9292 0.4268 0.2264 0.124 Uiso 1 1 calc R . .
C76 C 0.9349(6) 0.5208(7) 0.1976(5) 0.060(2) Uani 1 1 d . . .
C77 C 0.9713(8) 0.5709(9) 0.2684(6) 0.082(3) Uani 1 1 d U . .
H77A H 0.9715 0.5486 0.3047 0.099 Uiso 1 1 calc R . .
C78 C 1.0075(6) 0.6518(7) 0.2892(5) 0.060(2) Uani 1 1 d U . .
H78A H 1.0396 0.6868 0.3396 0.072 Uiso 1 1 calc R . .
C79 C 0.9964(6) 0.6833(7) 0.2345(5) 0.079(4) Uani 1 1 d . . .
C80 C 1.0150(10) 0.7740(10) 0.2526(8) 0.113(5) Uani 1 1 d U . .
H80A H 1.0488 0.8126 0.3017 0.135 Uiso 1 1 calc R . .
C81 C 0.9811(8) 0.8001(8) 0.1952(7) 0.089(4) Uani 1 1 d . . .
H81A H 0.9998 0.8563 0.2048 0.107 Uiso 1 1 calc R . .
C82 C 0.9223(9) 0.7435(8) 0.1277(7) 0.091(4) Uani 1 1 d U . .
H82 H 0.8963 0.7600 0.0911 0.109 Uiso 1 1 calc R . .
C83 C 0.9473(7) 0.6326(6) 0.1612(5) 0.083(4) Uani 1 1 d . . .
C84 C 0.9271(5) 0.5486(5) 0.1418(4) 0.0448(19) Uani 1 1 d . . .
C85 C 0.9164(11) 0.5431(10) 0.0216(6) 0.113(5) Uani 1 1 d . . .
H85A H 0.9237 0.5106 -0.0193 0.135 Uiso 1 1 calc R . .
H85B H 0.9673 0.5966 0.0482 0.135 Uiso 1 1 calc R . .
C86 C 0.8326(8) 0.5542(7) -0.0089(8) 0.095(4) Uani 1 1 d . . .
H86A H 0.8361 0.5799 -0.0447 0.114 Uiso 1 1 calc R . .
H86B H 0.7823 0.5002 -0.0349 0.114 Uiso 1 1 calc R . .
C87 C 0.8215(8) 0.5994(8) 0.0438(6) 0.088(4) Uani 1 1 d . . .
H87A H 0.7843 0.5625 0.0595 0.106 Uiso 1 1 calc R . .
H87B H 0.7898 0.6271 0.0224 0.106 Uiso 1 1 calc R . .
O25 O 0.1944(4) 0.3951(4) 0.3835(4) 0.0662(17) Uani 1 1 d . . .
O26 O 0.2023(4) 0.9458(4) 0.3705(3) 0.069(2) Uani 1 1 d . . .
O27 O 0.1981(5) 0.8850(5) 0.2362(4) 0.090(2) Uani 1 1 d U . .
O28 O 0.5333(5) 0.5161(4) 0.6992(5) 0.089(2) Uani 1 1 d . . .
O29 O 0.6815(3) 0.5221(4) 0.4731(3) 0.0537(14) Uani 1 1 d . . .
O30 O 0.4804(4) 0.3404(4) 0.2611(3) 0.0578(15) Uani 1 1 d . . .
O31 O 0.2206(5) 0.1197(5) 0.3066(4) 0.083(2) Uani 1 1 d . . .
O32 O 0.3648(4) 0.2060(4) 0.2622(3) 0.0634(17) Uani 1 1 d . . .
O33 O 0.2563(8) 0.2132(7) 0.8511(7) 0.057(3) Uani 0.50 1 d P . .
O34 O 0.3040(7) 0.7300(7) 0.9871(6) 0.040(2) Uani 0.50 1 d P . .
O35 O 0.0502(6) 0.7650(5) 0.8154(5) 0.036(2) Uani 0.50 1 d P . .
O36 O 0.1525(8) 0.8645(9) 0.9595(7) 0.082(5) Uani 0.50 1 d P . .
O37 O 0.5776(6) 0.8312(6) 0.9648(4) 0.031(2) Uani 0.50 1 d P . .
O38 O 0.4709(7) 0.4289(7) 0.8859(7) 0.063(3) Uani 0.50 1 d P . .
O39 O 0.5611(8) 0.5981(7) 0.9525(6) 0.054(3) Uani 0.50 1 d P . .
O40 O 0.0698(5) 0.2552(4) 0.3642(5) 0.084(2) Uani 1 1 d U . .
O41 O 0.7453(7) 0.8965(7) 0.9853(6) 0.051(3) Uani 0.50 1 d P . .
O42 O 0.6877(5) 0.5314(5) 0.7999(4) 0.0254(18) Uani 0.50 1 d P . .
O43 O 1.1139(6) 0.7356(7) 0.1187(6) 0.056(3) Uani 0.50 1 d P . .
O44 O 0.3404(5) 0.8866(6) 0.2266(5) 0.044(3) Uani 0.50 1 d P . .
O45 O 0.3497(6) 0.9533(6) 0.1202(5) 0.040(2) Uani 0.50 1 d P . .
O46 O 0.7738(7) 0.6297(6) 0.7399(6) 0.047(3) Uani 0.50 1 d P . .
O47 O 0.9391(10) 0.6776(10) 0.8656(9) 0.069(4) Uani 0.50 1 d P . .
O48 O 0.0518(15) 0.1422(18) 0.1905(16) 0.028(6) Uani 0.25 1 d PU . .
O49 O 0.2798(6) 0.0594(6) 0.1375(5) 0.040(2) Uani 0.50 1 d P . .
O50 O 0.8622(6) 0.9018(6) 0.1228(5) 0.040(2) Uani 0.50 1 d P . .
O51 O 0.4228(9) 0.3133(9) 0.9174(8) 0.087(5) Uani 0.50 1 d PU . .
O52 O 0.7116(7) 0.4297(7) 0.0498(6) 0.048(3) Uani 0.50 1 d P . .
O53 O 0.6623(17) 0.4445(12) 0.0607(10) 0.048(6) Uani 0.25 1 d P . .
O54 O 0.2844(5) 0.7134(6) 0.8485(5) 0.032(2) Uani 0.50 1 d P . .
O55 O 0.7154(9) 0.6452(9) 0.9327(7) 0.065(3) Uani 0.50 1 d P . .
O56 O 0.7834(10) 0.7840(8) 0.9116(7) 0.072(4) Uani 0.50 1 d P . .
O57 O 0.1497(6) 0.9839(6) 0.1745(5) 0.034(2) Uani 0.50 1 d P . .
O58 O 0.1997(10) 0.7913(8) 0.0297(7) 0.070(4) Uani 0.50 1 d P . .
O59 O 0.6674(9) 0.2696(8) 0.8304(8) 0.064(4) Uani 0.50 1 d P . .
O60 O 0.9874(8) 0.8994(8) 0.0683(7) 0.056(3) Uani 0.50 1 d P . .
O61 O 0.682(3) 0.403(2) 0.2198(19) 0.114(12) Uani 0.50 1 d P . .
O62 O 0.6495(4) 0.3891(4) 0.3491(3) 0.0613(16) Uani 1 1 d . . .
O63 O 0.4925(7) 0.6680(7) 0.8650(6) 0.044(3) Uani 0.50 1 d P . .
O64 O 0.6410(3) 0.2773(4) 0.4143(3) 0.0576(16) Uani 1 1 d . . .
O65 O 0.9532(11) 0.0512(8) 0.0348(7) 0.083(4) Uani 0.50 1 d PU . .
O66 O 0.6307(9) 0.2932(9) 0.8517(8) 0.080(5) Uani 0.50 1 d P . .
O67 O 0.3617(10) 0.5556(9) 0.0764(8) 0.079(4) Uani 0.50 1 d P . .
O68 O 0.4184(14) 0.5847(16) 0.0748(11) 0.049(6) Uani 0.25 1 d P . .
O69 O 0.6941(16) 0.4167(15) 0.2430(18) 0.080(9) Uani 0.50 1 d P . .
O70 O 0.2038(8) 0.2195(7) 0.2231(6) 0.053(3) Uani 0.50 1 d P . .
O71 O 0.9814(9) 0.7379(8) 0.0113(7) 0.079(5) Uani 0.50 1 d P . .
O72 O 0.9364(15) 0.6577(14) 0.8218(14) 0.042(6) Uani 0.25 1 d P . .
O73 O 0.7685(12) 0.2595(12) 0.8682(11) 0.039(5) Uani 0.25 1 d P . .
O74 O 0.5204(16) 0.733(2) 0.8712(11) 0.065(8) Uani 0.25 1 d P . .
O75 O 0.2301(14) 0.6432(14) 0.8152(11) 0.047(5) Uani 0.25 1 d PU . .
O76 O 0.7481(16) 0.7274(19) 0.9774(15) 0.069(8) Uani 0.25 1 d P . .
O77 O 0.1932(14) 0.7168(13) -0.0108(13) 0.060(7) Uani 0.25 1 d P . .
O78 O 0.3290(12) 0.6993(12) 0.9612(10) 0.034(4) Uani 0.25 1 d P . .
O79 O 1.0323(18) 0.7333(17) 0.1303(15) 0.072(7) Uani 0.25 1 d PU . .
O80 O 0.970(2) 0.9053(17) 0.030(2) 0.078(11) Uani 0.25 1 d P . .
O81 O 0.062(2) 0.9360(19) 0.1680(14) 0.082(9) Uani 0.25 1 d P . .
O82 O 0.626(2) 0.563(2) 0.9069(18) 0.093(9) Uani 0.25 1 d PU . .
O83 O 0.0221(10) 0.1329(10) 0.1870(9) 0.043(4) Uani 0.50 1 d PU . .

loop_
_atom_site_aniso_label
_atom_site_aniso_U_11
_atom_site_aniso_U_22
_atom_site_aniso_U_33
_atom_site_aniso_U_23
_atom_site_aniso_U_13
_atom_site_aniso_U_12
S1 0.0285(9) 0.0318(10) 0.0366(10) 0.0090(8) 0.0104(7) 0.0145(8)
S2 0.0335(11) 0.0804(16) 0.0329(11) -0.0049(11) 0.0074(9) 0.0260(11)
S3 0.0277(10) 0.0249(10) 0.0677(14) 0.0096(10) 0.0048(9) 0.0109(8)
S4 0.0466(11) 0.0362(11) 0.0314(10) 0.0053(8) 0.0153(9) 0.0088(9)
S5 0.0271(9) 0.0324(9) 0.0343(9) 0.0139(8) 0.0125(7) 0.0153(7)
O1 0.047(3) 0.048(3) 0.034(3) 0.015(2) 0.019(2) 0.024(2)
O2 0.031(2) 0.029(2) 0.033(2) 0.007(2) 0.008(2) 0.015(2)
O3 0.029(3) 0.029(3) 0.057(3) 0.004(2) 0.021(2) 0.010(2)
O4 0.026(2) 0.029(2) 0.027(2) 0.0076(19) 0.0095(19) 0.0119(19)
O5 0.031(2) 0.029(2) 0.034(2) 0.008(2) 0.009(2) 0.017(2)
O6 0.038(3) 0.033(3) 0.039(3) 0.016(2) 0.017(2) 0.020(2)
O7 0.030(3) 0.038(3) 0.050(3) 0.004(2) 0.015(2) 0.009(2)
O8 0.035(3) 0.048(3) 0.037(3) 0.019(2) 0.012(2) 0.015(2)
O9 0.042(3) 0.043(3) 0.039(3) 0.013(2) 0.016(2) 0.026(2)
O13 0.039(3) 0.032(3) 0.058(3) 0.021(3) 0.018(2) 0.019(2)
O14 0.083(5) 0.042(3) 0.040(3) -0.007(3) -0.019(3) 0.035(3)
O15 0.028(3) 0.032(3) 0.175(8) 0.023(4) 0.032(4) 0.009(3)
O16 0.067(4) 0.046(3) 0.036(3) -0.006(3) 0.016(3) 0.000(3)
O17 0.080(4) 0.066(4) 0.042(3) 0.022(3) 0.021(3) 0.040(4)
O18 0.063(4) 0.108(6) 0.051(4) 0.013(4) 0.031(3) 0.044(4)
O19 0.036(3) 0.039(3) 0.063(3) 0.034(3) 0.023(2) 0.020(2)
O20 0.030(3) 0.040(3) 0.041(3) 0.011(2) 0.006(2) 0.016(2)
O21 0.041(3) 0.042(3) 0.039(3) 0.016(2) 0.019(2) 0.024(2)
S6 0.0389(12) 0.0944(18) 0.0284(10) 0.0161(11) 0.0129(9) 0.0313(12)
O22 0.073(9) 0.073(7) 0.041(7) 0.032(5) 0.023(6) 0.016(6)
O23 0.057(7) 0.068(8) 0.051(6) 0.025(6) 0.029(5) 0.013(5)
O24 0.058(7) 0.057(7) 0.037(7) -0.008(5) 0.006(5) 0.029(6)
O22' 0.047(6) 0.064(6) 0.035(5) 0.031(4) 0.017(4) 0.006(5)
O23' 0.056(6) 0.069(7) 0.037(5) 0.018(5) 0.022(4) 0.037(5)
O24' 0.049(6) 0.046(5) 0.030(6) 0.001(4) 0.006(4) 0.021(4)
N1 0.048(4) 0.120(7) 0.087(6) 0.082(5) 0.042(4) 0.059(5)
N2 0.033(3) 0.038(3) 0.038(3) 0.018(3) 0.014(3) 0.020(3)
N3 0.034(3) 0.041(3) 0.033(3) 0.014(3) 0.012(3) 0.021(3)
N4 0.036(3) 0.030(3) 0.035(3) 0.009(3) 0.015(3) 0.018(3)
N5 0.051(5) 0.070(6) 0.075(6) 0.034(5) 0.007(4) 0.011(4)
N6 0.093(7) 0.075(6) 0.060(5) 0.022(5) 0.033(5) 0.047(5)
C1 0.040(4) 0.033(4) 0.031(4) 0.011(3) 0.014(3) 0.026(3)
C2 0.034(4) 0.033(4) 0.030(4) 0.011(3) 0.011(3) 0.019(3)
C3 0.038(4) 0.029(4) 0.030(4) 0.010(3) 0.009(3) 0.021(3)
C4 0.033(4) 0.029(4) 0.036(4) 0.010(3) 0.009(3) 0.020(3)
C5 0.031(4) 0.028(4) 0.033(4) 0.008(3) 0.007(3) 0.020(3)
C6 0.039(4) 0.034(4) 0.031(4) 0.012(3) 0.009(3) 0.022(3)
C7 0.041(4) 0.040(4) 0.032(4) 0.014(3) 0.012(3) 0.026(3)
C8 0.025(3) 0.037(4) 0.029(3) 0.005(3) 0.006(3) 0.019(3)
C9 0.034(4) 0.030(4) 0.032(4) -0.001(3) 0.004(3) 0.018(3)
C10 0.042(4) 0.057(5) 0.024(3) 0.004(3) 0.008(3) 0.039(4)
C11 0.028(4) 0.048(5) 0.026(4) -0.012(3) -0.001(3) 0.021(4)
C12 0.021(4) 0.046(4) 0.043(4) -0.003(4) 0.010(3) 0.010(3)
C13 0.022(3) 0.034(4) 0.041(4) 0.002(3) 0.012(3) 0.010(3)
C14 0.040(4) 0.030(4) 0.046(4) 0.008(3) 0.026(3) 0.016(3)
C15 0.027(3) 0.030(4) 0.033(4) 0.012(3) 0.012(3) 0.010(3)
C16 0.034(4) 0.029(4) 0.035(4) 0.009(3) 0.017(3) 0.013(3)
C17 0.027(3) 0.031(4) 0.034(4) 0.015(3) 0.014(3) 0.012(3)
C18 0.028(4) 0.026(4) 0.026(3) 0.005(3) 0.001(3) 0.012(3)
C19 0.034(4) 0.028(4) 0.026(3) 0.007(3) 0.009(3) 0.018(3)
C20 0.027(3) 0.026(3) 0.027(3) 0.009(3) 0.010(3) 0.011(3)
C21 0.026(3) 0.034(4) 0.033(4) 0.014(3) 0.013(3) 0.016(3)
C22 0.021(3) 0.038(4) 0.029(3) 0.007(3) 0.008(3) 0.015(3)
C23 0.021(3) 0.029(4) 0.041(4) 0.016(3) 0.014(3) 0.011(3)
C24 0.029(4) 0.028(4) 0.037(4) 0.006(3) 0.015(3) 0.012(3)
C25 0.027(3) 0.029(4) 0.030(3) 0.005(3) 0.012(3) 0.010(3)
C26 0.030(4) 0.036(4) 0.028(3) 0.013(3) 0.013(3) 0.012(3)
C27 0.022(3) 0.026(3) 0.033(4) 0.008(3) 0.009(3) 0.012(3)
C28 0.028(3) 0.031(4) 0.031(4) 0.011(3) 0.009(3) 0.016(3)
C29 0.021(3) 0.031(4) 0.024(3) 0.011(3) 0.007(3) 0.011(3)
C30 0.024(3) 0.026(3) 0.026(3) 0.012(3) 0.010(3) 0.011(3)
C31 0.030(3) 0.029(3) 0.030(3) 0.013(3) 0.016(3) 0.017(3)
C32 0.028(3) 0.033(4) 0.031(3) 0.014(3) 0.013(3) 0.014(3)
C33 0.021(3) 0.028(3) 0.024(3) 0.009(3) 0.007(3) 0.008(3)
C34 0.028(3) 0.034(4) 0.030(3) 0.012(3) 0.018(3) 0.015(3)
C35 0.026(3) 0.028(3) 0.035(4) 0.009(3) 0.014(3) 0.012(3)
C36 0.033(4) 0.020(3) 0.037(4) 0.006(3) 0.015(3) 0.008(3)
C37 0.026(3) 0.021(3) 0.030(3) 0.003(3) 0.012(3) 0.007(3)
C38 0.024(3) 0.039(4) 0.034(4) 0.010(3) 0.012(3) 0.008(3)
C39 0.030(4) 0.044(4) 0.037(4) 0.012(3) 0.014(3) 0.008(3)
C40 0.027(4) 0.036(4) 0.043(4) 0.012(3) 0.020(3) 0.012(3)
C41 0.034(4) 0.019(3) 0.035(4) 0.004(3) 0.014(3) 0.011(3)
C42 0.035(4) 0.031(4) 0.041(4) 0.010(3) 0.018(3) 0.019(3)
C43 0.061(6) 0.147(11) 0.081(7) 0.081(8) 0.036(6) 0.061(7)
C44 0.044(5) 0.150(11) 0.065(6) 0.072(7) 0.023(5) 0.033(6)
C45 0.056(6) 0.122(9) 0.048(5) 0.051(6) 0.021(5) 0.031(6)
C46 0.033(4) 0.083(6) 0.034(4) 0.030(4) 0.008(3) 0.021(4)
C47 0.034(4) 0.066(6) 0.046(5) 0.019(4) 0.018(4) 0.022(4)
C48 0.027(4) 0.048(4) 0.043(4) 0.012(4) 0.011(3) 0.018(3)
C49 0.028(4) 0.030(4) 0.041(4) 0.010(3) 0.011(3) 0.013(3)
C50 0.036(4) 0.028(4) 0.037(4) 0.011(3) 0.008(3) 0.015(3)
C51 0.043(4) 0.038(4) 0.028(4) 0.011(3) 0.011(3) 0.018(4)
C52 0.044(4) 0.038(4) 0.047(4) 0.023(4) 0.026(4) 0.022(4)
C53 0.028(4) 0.034(4) 0.045(4) 0.017(3) 0.016(3) 0.013(3)
C54 0.032(4) 0.075(6) 0.052(5) 0.039(5) 0.021(4) 0.031(4)
C55 0.070(6) 0.087(7) 0.093(7) 0.070(6) 0.046(6) 0.057(6)
C56 0.047(5) 0.100(7) 0.092(7) 0.065(6) 0.040(5) 0.054(5)
C57 0.038(4) 0.071(6) 0.076(6) 0.046(5) 0.029(4) 0.027(4)
C58 0.050(5) 0.056(5) 0.036(4) 0.018(4) 0.018(4) 0.032(4)
C59 0.060(5) 0.064(5) 0.052(5) 0.032(4) 0.034(4) 0.045(5)
C60 0.056(5) 0.057(5) 0.071(6) 0.036(5) 0.042(5) 0.037(4)
C61 0.035(4) 0.043(4) 0.039(4) 0.015(4) 0.018(3) 0.016(3)
C62 0.039(4) 0.049(5) 0.056(5) 0.020(4) 0.026(4) 0.022(4)
C63 0.030(4) 0.047(5) 0.050(5) 0.016(4) 0.013(3) 0.019(4)
C64 0.035(4) 0.029(4) 0.041(4) 0.011(3) 0.015(3) 0.018(3)
C65 0.028(4) 0.036(4) 0.046(4) 0.014(4) 0.005(3) 0.013(3)
C66 0.040(4) 0.032(4) 0.033(4) 0.011(3) 0.010(3) 0.010(3)
C67 0.033(4) 0.031(4) 0.034(4) 0.012(3) 0.011(3) 0.012(3)
C68 0.032(4) 0.026(3) 0.029(3) 0.008(3) 0.012(3) 0.013(3)
C69 0.030(4) 0.029(4) 0.043(4) 0.013(3) 0.017(3) 0.020(3)
C70 0.030(4) 0.042(4) 0.046(4) 0.019(4) 0.011(3) 0.018(3)
C71 0.031(4) 0.044(4) 0.054(5) 0.026(4) 0.017(4) 0.018(3)
C72 0.045(4) 0.040(4) 0.042(4) 0.020(4) 0.021(3) 0.032(4)
C73 0.093(9) 0.076(9) 0.118(11) 0.032(8) 0.006(8) 0.044(8)
C74 0.098(8) 0.101(7) 0.121(8) 0.057(7) 0.038(6) 0.046(6)
C75 0.086(7) 0.112(8) 0.108(8) 0.047(6) 0.047(6) 0.030(6)
C76 0.071(6) 0.083(7) 0.063(6) 0.047(6) 0.039(5) 0.053(6)
C77 0.098(7) 0.115(8) 0.072(6) 0.044(5) 0.051(5) 0.069(6)
C78 0.045(4) 0.110(7) 0.037(4) 0.025(4) 0.020(3) 0.049(5)
C79 0.045(5) 0.102(8) 0.035(5) 0.012(5) 0.009(4) -0.011(5)
C80 0.115(8) 0.114(8) 0.092(7) 0.045(6) 0.054(6) 0.020(6)
C81 0.084(8) 0.076(8) 0.092(9) 0.019(7) 0.047(7) 0.020(7)
C82 0.116(8) 0.074(6) 0.084(7) 0.026(5) 0.043(6) 0.045(6)
C83 0.086(7) 0.071(7) 0.029(4) 0.020(4) 0.008(5) -0.022(6)
C84 0.027(4) 0.066(6) 0.035(4) 0.025(4) 0.009(3) 0.012(4)
C85 0.186(15) 0.139(12) 0.051(7) 0.044(7) 0.054(8) 0.105(12)
C86 0.075(8) 0.051(6) 0.105(10) -0.010(6) -0.002(7) 0.031(6)
C87 0.090(9) 0.097(9) 0.054(6) 0.022(6) 0.006(6) 0.043(8)
O25 0.056(4) 0.049(4) 0.082(5) 0.013(3) 0.015(3) 0.031(3)
O26 0.082(5) 0.084(5) 0.034(3) -0.001(3) -0.001(3) 0.066(4)
O27 0.087(5) 0.098(5) 0.088(5) 0.031(4) 0.042(4) 0.043(4)
O28 0.086(5) 0.055(4) 0.115(6) 0.027(4) 0.026(5) 0.036(4)
O29 0.045(3) 0.059(4) 0.064(4) 0.032(3) 0.022(3) 0.027(3)
O30 0.064(4) 0.060(4) 0.059(4) 0.026(3) 0.028(3) 0.035(3)
O31 0.082(5) 0.101(6) 0.085(5) 0.047(5) 0.037(4) 0.053(5)
O32 0.064(4) 0.075(4) 0.060(4) 0.036(3) 0.020(3) 0.040(4)
O33 0.056(7) 0.053(7) 0.079(9) 0.023(6) 0.042(7) 0.032(6)
O34 0.034(6) 0.046(6) 0.033(6) 0.014(5) 0.009(5) 0.016(5)
O35 0.052(6) 0.020(5) 0.046(6) 0.016(4) 0.024(5) 0.023(4)
O36 0.042(7) 0.113(11) 0.051(7) 0.023(7) 0.030(6) -0.014(7)
O37 0.036(5) 0.050(6) 0.022(4) 0.014(4) 0.016(4) 0.032(5)
O38 0.043(7) 0.047(7) 0.071(8) 0.000(6) 0.013(6) 0.016(6)
O39 0.060(7) 0.051(7) 0.046(6) 0.016(6) 0.019(6) 0.025(6)
O40 0.076(4) 0.062(4) 0.134(6) 0.035(4) 0.065(4) 0.039(3)
O41 0.058(7) 0.048(6) 0.048(6) 0.017(5) 0.024(6) 0.024(6)
O42 0.023(4) 0.031(5) 0.025(4) 0.015(4) 0.006(4) 0.017(4)
O43 0.024(5) 0.067(8) 0.042(6) -0.006(6) -0.010(5) 0.022(5)
O44 0.012(4) 0.051(6) 0.023(5) -0.025(4) -0.008(4) 0.004(4)
O45 0.020(5) 0.033(5) 0.032(5) -0.016(4) 0.001(4) 0.003(4)
O46 0.068(7) 0.031(5) 0.052(6) 0.016(5) 0.045(6) 0.015(5)
O47 0.047(8) 0.069(10) 0.062(9) 0.025(9) 0.007(8) 0.010(7)
O48 0.019(9) 0.035(9) 0.033(9) 0.017(7) 0.018(7) 0.005(7)
O49 0.045(6) 0.027(5) 0.039(6) 0.007(4) 0.018(5) 0.011(5)
O50 0.046(6) 0.032(5) 0.014(4) -0.015(4) 0.004(4) 0.012(5)
O51 0.064(7) 0.077(8) 0.095(8) -0.017(6) 0.055(6) 0.021(6)
O52 0.049(7) 0.065(8) 0.045(6) 0.029(6) 0.026(6) 0.031(6)
O53 0.071(17) 0.035(12) 0.023(10) 0.007(9) 0.011(11) 0.017(12)
O54 0.017(4) 0.034(5) 0.043(5) 0.019(5) 0.009(4) 0.009(4)
O55 0.078(9) 0.076(9) 0.069(8) 0.037(7) 0.040(7) 0.049(8)
O56 0.106(11) 0.070(8) 0.073(9) 0.041(7) 0.062(8) 0.043(8)
O57 0.045(6) 0.041(5) 0.028(5) 0.019(4) 0.018(4) 0.025(5)
O58 0.107(11) 0.074(9) 0.052(7) 0.017(7) 0.041(8) 0.064(9)
O59 0.083(10) 0.062(8) 0.110(11) 0.047(8) 0.085(9) 0.054(8)
O60 0.055(7) 0.064(8) 0.048(7) 0.028(7) 0.014(6) 0.025(6)
O61 0.092(18) 0.18(3) 0.063(12) 0.046(13) 0.038(12) 0.057(17)
O62 0.055(4) 0.064(4) 0.057(4) 0.030(3) 0.010(3) 0.025(3)
O63 0.061(7) 0.042(6) 0.044(6) 0.022(5) 0.029(6) 0.031(6)
O64 0.037(3) 0.071(4) 0.069(4) 0.043(3) 0.019(3) 0.020(3)
O65 0.108(8) 0.063(7) 0.056(6) 0.029(6) 0.030(6) 0.016(6)
O66 0.061(9) 0.071(9) 0.068(9) 0.039(8) -0.001(7) 0.001(8)
O67 0.068(10) 0.077(10) 0.072(10) 0.021(8) -0.001(8) 0.040(9)
O68 0.021(11) 0.094(19) 0.025(11) 0.024(11) 0.013(9) 0.013(12)
O69 0.057(12) 0.090(14) 0.16(3) 0.105(18) 0.067(15) 0.042(11)
O70 0.076(8) 0.074(8) 0.066(7) 0.051(7) 0.044(6) 0.065(7)
O71 0.074(9) 0.070(9) 0.048(7) 0.029(7) 0.010(6) -0.009(7)
O72 0.037(12) 0.023(11) 0.049(15) 0.013(12) 0.002(13) 0.008(10)
O73 0.034(10) 0.041(11) 0.051(12) 0.028(10) 0.017(9) 0.022(9)
O74 0.061(16) 0.11(2) 0.018(10) -0.009(13) -0.006(10) 0.069(17)
O75 0.046(9) 0.061(9) 0.045(8) 0.025(7) 0.019(7) 0.032(7)
O76 0.071(17) 0.11(2) 0.086(18) 0.072(18) 0.038(14) 0.080(18)
O77 0.044(13) 0.031(12) 0.070(16) 0.024(12) -0.001(11) -0.004(10)
O78 0.024(10) 0.034(11) 0.022(10) 0.007(9) -0.001(8) 0.000(9)
O79 0.068(11) 0.076(11) 0.073(11) 0.031(8) 0.030(8) 0.030(8)
O80 0.16(3) 0.075(18) 0.11(2) 0.08(2) 0.12(3) 0.09(2)
O81 0.10(2) 0.09(2) 0.060(16) 0.003(15) 0.023(16) 0.08(2)
O82 0.105(13) 0.087(12) 0.098(12) 0.045(9) 0.049(9) 0.044(9)
O83 0.048(7) 0.042(6) 0.042(6) 0.020(4) 0.024(5) 0.016(5)

loop_
_atom_type_symbol
_atom_type_description
_atom_type_scat_dispersion_real
_atom_type_scat_dispersion_imag
_atom_type_scat_source
C C 0.0033 0.0016 'International Tables Vol C Tables 4.2.6.8 and 6.1.1.4'
H H 0.0000 0.0000 'International Tables Vol C Tables 4.2.6.8 and 6.1.1.4'
N N 0.0061 0.0033 'International Tables Vol C Tables 4.2.6.8 and 6.1.1.4'
O O 0.0106 0.0060 'International Tables Vol C Tables 4.2.6.8 and 6.1.1.4'
S S 0.1246 0.1234 'International Tables Vol C Tables 4.2.6.8 and 6.1.1.4'

loop_
_geom_angle_atom_site_label_1
_geom_angle_atom_site_label_2
_geom_angle_atom_site_label_3
_geom_angle
O9 S1 O7 113.6(3)
O9 S1 O8 111.2(3)
O7 S1 O8 111.6(3)
O9 S1 C4 107.4(3)
O7 S1 C4 106.4(3)
O8 S1 C4 106.1(3)
O12 S2 O11' 71.6(8)
O12 S2 O12' 135.7(7)
O11' S2 O12' 119.3(9)
O12 S2 O10 116.1(5)
O11' S2 O10 136.3(9)
O12' S2 O10 25.1(7)
O12 S2 O10' 36.5(8)
O11' S2 O10' 106.7(8)
O12' S2 O10' 108.0(8)
O10 S2 O10' 83.9(8)
O12 S2 O11 111.8(5)
O11' S2 O11 40.5(8)
O12' S2 O11 86.9(8)
O10 S2 O11 111.0(5)
O10' S2 O11 144.6(8)
O12 S2 C11 106.7(4)
O11' S2 C11 112.0(7)
O12' S2 C11 107.2(6)
O10 S2 C11 106.5(4)
O10' S2 C11 102.3(7)
O11 S2 C11 103.6(4)
O15 S3 O13 114.7(4)
O15 S3 O14 112.6(5)
O13 S3 O14 110.1(3)
O15 S3 C18 107.0(3)
O13 S3 C18 106.3(3)
O14 S3 C18 105.5(3)
O16 S4 O18 117.4(4)
O16 S4 O17 107.3(4)
O18 S4 O17 111.2(4)
O16 S4 C25 107.8(3)
O18 S4 C25 106.9(3)
O17 S4 C25 105.6(3)
O21 S5 O20 113.8(3)
O21 S5 O19 111.6(3)
O20 S5 O19 111.5(3)
O21 S5 C32 106.0(3)
O20 S5 C32 106.9(3)
O19 S5 C32 106.5(3)
C1 O1 H1 109.5
C8 O2 H2 109.5
C15 O3 H3 109.5
C22 O4 H4 109.5
C29 O5 H5 109.5
C36 O6 H6 109.5
O22' S6 O24 123.1(10)
O22' S6 O22 22.8(6)
O24 S6 O22 113.2(8)
O22' S6 O23' 118.8(6)
O24 S6 O23' 79.2(7)
O22 S6 O23' 140.7(7)
O22' S6 O24' 114.4(6)
O24 S6 O24' 26.8(6)
O22 S6 O24' 96.7(8)
O23' S6 O24' 104.9(6)
O22' S6 O23 81.5(7)
O24 S6 O23 115.0(7)
O22 S6 O23 104.1(7)
O23' S6 O23 41.4(6)
O24' S6 O23 141.7(7)
O22' S6 C39 112.2(6)
O24 S6 C39 114.1(8)
O22 S6 C39 103.8(7)
O23' S6 C39 104.1(5)
O24' S6 C39 100.3(5)
O23 S6 C39 105.3(6)
C43 N1 C54 120.5(9)
C43 N1 C55 119.4(8)
C54 N1 C55 119.0(7)
C52 N2 C53 121.6(6)
C52 N2 C57 117.7(6)
C53 N2 C57 119.2(6)
C58 N3 C69 122.0(6)
C58 N3 C70 119.1(6)
C69 N3 C70 118.3(5)
C67 N4 C68 120.8(6)
C67 N4 C72 118.5(6)
C68 N4 C72 119.5(5)
C73 N5 C84 119.0(10)
C73 N5 C85 124.9(12)
C84 N5 C85 115.7(9)
C82 N6 C83 123.5(10)
C82 N6 C87 120.2(10)
C83 N6 C87 116.2(8)
O1 C1 C6 117.1(6)
O1 C1 C2 122.3(6)
C6 C1 C2 120.6(6)
C3 C2 C1 118.5(6)
C3 C2 C42 120.2(6)
C1 C2 C42 121.3(6)
C2 C3 C4 119.7(6)
C2 C3 H3A 120.2
C4 C3 H3A 120.2
C5 C4 C3 120.8(6)
C5 C4 S1 122.2(5)
C3 C4 S1 117.0(5)
C4 C5 C6 121.0(7)
C4 C5 H5A 119.5
C6 C5 H5A 119.5
C5 C6 C1 119.2(6)
C5 C6 C7 124.8(6)
C1 C6 C7 115.9(6)
C9 C7 C6 118.0(6)
C9 C7 H7A 107.8
C6 C7 H7A 107.8
C9 C7 H7B 107.8
C6 C7 H7B 107.8
H7A C7 H7B 107.1
O2 C8 C9 114.5(6)
O2 C8 C13 123.3(6)
C9 C8 C13 122.2(6)
C8 C9 C10 117.8(7)
C8 C9 C7 121.1(6)
C10 C9 C7 120.4(6)
C9 C10 C11 119.0(7)
C9 C10 H10 120.5
C11 C10 H10 120.5
C12 C11 C10 121.1(6)
C12 C11 S2 120.6(6)
C10 C11 S2 118.2(6)
C11 C12 C13 122.7(7)
C11 C12 H12 118.7
C13 C12 H12 118.7
C12 C13 C8 117.2(7)
C12 C13 C14 118.9(7)
C8 C13 C14 123.9(6)
C13 C14 C16 112.0(6)
C13 C14 H14A 109.2
C16 C14 H14A 109.2
C13 C14 H14B 109.2
C16 C14 H14B 109.2
H14A C14 H14B 107.9
O3 C15 C16 115.5(6)
O3 C15 C20 122.6(6)
C16 C15 C20 121.9(6)
C15 C16 C17 118.4(6)
C15 C16 C14 119.5(6)
C17 C16 C14 122.0(6)
C18 C17 C16 120.0(6)
C18 C17 H17 120.0
C16 C17 H17 120.0
C17 C18 C19 120.2(6)
C17 C18 S3 120.0(5)
C19 C18 S3 119.7(5)
C20 C19 C18 121.1(6)
C20 C19 H19 119.4
C18 C19 H19 119.4
C19 C20 C15 118.4(6)
C19 C20 C21 119.9(6)
C15 C20 C21 121.7(6)
C23 C21 C20 113.1(5)
C23 C21 H21A 109.0
C20 C21 H21A 109.0
C23 C21 H21B 109.0
C20 C21 H21B 109.0
H21A C21 H21B 107.8
O4 C22 C23 120.1(6)
O4 C22 C27 118.0(6)
C23 C22 C27 121.8(6)
C24 C23 C22 118.5(6)
C24 C23 C21 119.1(6)
C22 C23 C21 122.2(6)
C25 C24 C23 120.3(6)
C25 C24 H24 119.8
C23 C24 H24 119.8
C24 C25 C26 119.8(6)
C24 C25 S4 120.7(5)
C26 C25 S4 119.5(5)
C27 C26 C25 121.7(6)
C27 C26 H26 119.1
C25 C26 H26 119.1
C26 C27 C22 117.8(6)
C26 C27 C28 120.7(6)
C22 C27 C28 121.1(6)
C27 C28 C30 117.9(5)
C27 C28 H28A 107.8
C30 C28 H28A 107.8
C27 C28 H28B 107.8
C30 C28 H28B 107.8
H28A C28 H28B 107.2
O5 C29 C34 115.7(6)
O5 C29 C30 122.7(5)
C34 C29 C30 121.6(6)
C31 C30 C29 118.2(6)
C31 C30 C28 122.7(6)
C29 C30 C28 119.1(5)
C30 C31 C32 120.6(6)
C30 C31 H31 119.7
C32 C31 H31 119.7
C33 C32 C31 120.4(6)
C33 C32 S5 121.1(5)
C31 C32 S5 118.5(5)
C32 C33 C34 120.6(6)
C32 C33 H33 119.7
C34 C33 H33 119.7
C29 C34 C33 118.6(6)
C29 C34 C35 120.0(6)
C33 C34 C35 121.4(6)
C34 C35 C37 112.8(5)
C34 C35 H35A 109.0
C37 C35 H35A 109.0
C34 C35 H35B 109.0
C37 C35 H35B 109.0
H35A C35 H35B 107.8
O6 C36 C41 114.6(6)
O6 C36 C37 123.5(6)
C41 C36 C37 121.8(6)
C38 C37 C36 117.8(6)
C38 C37 C35 119.2(6)
C36 C37 C35 122.9(6)
C37 C38 C39 121.8(7)
C37 C38 H38 119.1
C39 C38 H38 119.1
C40 C39 C38 119.0(6)
C40 C39 S6 119.8(6)
C38 C39 S6 120.7(6)
C39 C40 C41 120.1(6)
C39 C40 H40 119.9
C41 C40 H40 119.9
C40 C41 C36 119.2(6)
C40 C41 C42 119.4(6)
C36 C41 C42 121.4(6)
C2 C42 C41 112.9(5)
C2 C42 H42A 109.0
C41 C42 H42A 109.0
C2 C42 H42B 109.0
C41 C42 H42B 109.0
H42A C42 H42B 107.8
N1 C43 C44 121.6(9)
N1 C43 H43A 119.2
C44 C43 H43A 119.2
C45 C44 C43 118.2(9)
C45 C44 H44A 120.9
C43 C44 H44A 120.9
C44 C45 C46 120.9(10)
C44 C45 H45A 119.6
C46 C45 H45A 119.6
C45 C46 C54 119.3(8)
C45 C46 C47 122.2(8)
C54 C46 C47 118.5(7)
C48 C47 C46 121.3(8)
C48 C47 H47A 119.3
C46 C47 H47A 119.3
C47 C48 C49 120.8(7)
C47 C48 H48A 119.6
C49 C48 H48A 119.6
C50 C49 C53 120.2(7)
C50 C49 C48 120.9(6)
C53 C49 C48 118.9(6)
C51 C50 C49 120.1(7)
C51 C50 H50A 119.9
C49 C50 H50A 119.9
C50 C51 C52 118.3(6)
C50 C51 H51A 120.8
C52 C51 H51A 120.8
N2 C52 C51 121.4(7)
N2 C52 H52A 119.3
C51 C52 H52A 119.3
N2 C53 C49 117.4(6)
N2 C53 C54 123.9(6)
C49 C53 C54 118.7(6)
N1 C54 C46 117.3(7)
N1 C54 C53 122.1(7)
C46 C54 C53 120.3(6)
N1 C55 C56 113.0(8)
N1 C55 H55A 109.0
C56 C55 H55A 109.0
N1 C55 H55B 109.0
C56 C55 H55B 109.0
H55A C55 H55B 107.8
C57 C56 C55 109.7(7)
C57 C56 H56A 109.7
C55 C56 H56A 109.7
C57 C56 H56B 109.7
C55 C56 H56B 109.7
H56A C56 H56B 108.2
N2 C57 C56 114.8(7)
N2 C57 H57A 108.6
C56 C57 H57A 108.6
N2 C57 H57B 108.6
C56 C57 H57B 108.6
H57A C57 H57B 107.5
N3 C58 C59 121.0(7)
N3 C58 H58A 119.5
C59 C58 H58A 119.5
C60 C59 C58 118.6(7)
C60 C59 H59A 120.7
C58 C59 H59A 120.7
C59 C60 C61 121.9(7)
C59 C60 H60A 119.0
C61 C60 H60A 119.0
C60 C61 C69 118.5(7)
C60 C61 C62 123.7(7)
C69 C61 C62 117.6(6)
C63 C62 C61 121.0(7)
C63 C62 H62A 119.5
C61 C62 H62A 119.5
C62 C63 C64 121.0(7)
C62 C63 H63A 119.5
C64 C63 H63A 119.5
C65 C64 C68 119.6(6)
C65 C64 C63 120.9(6)
C68 C64 C63 119.1(6)
C66 C65 C64 119.0(6)
C66 C65 H65A 120.5
C64 C65 H65A 120.5
C67 C66 C65 119.5(6)
C67 C66 H66A 120.3
C65 C66 H66A 120.3
N4 C67 C66 121.7(7)
N4 C67 H67A 119.2
C66 C67 H67A 119.2
N4 C68 C64 118.3(6)
N4 C68 C69 122.3(6)
C64 C68 C69 119.1(6)
N3 C69 C61 116.7(6)
N3 C69 C68 123.5(6)
C61 C69 C68 119.7(6)
N3 C70 C71 111.2(6)
N3 C70 H70A 109.4
C71 C70 H70A 109.4
N3 C70 H70B 109.4
C71 C70 H70B 109.4
H70A C70 H70B 108.0
C72 C71 C70 111.5(6)
C72 C71 H71A 109.3
C70 C71 H71A 109.3
C72 C71 H71B 109.3
C70 C71 H71B 109.3
H71A C71 H71B 108.0
C71 C72 N4 114.4(6)
C71 C72 H72A 108.7
N4 C72 H72A 108.7
C71 C72 H72B 108.7
N4 C72 H72B 108.7
H72A C72 H72B 107.6
N5 C73 C74 119.4(14)
N5 C73 H73A 120.3
C74 C73 H73A 120.3
C75 C74 C73 121.6(14)
C75 C74 H74A 119.2
C73 C74 H74A 119.2
C76 C75 C74 114.5(13)
C76 C75 H75A 122.7
C74 C75 H75A 122.7
C75 C76 C77 113.8(10)
C75 C76 C84 122.8(11)
C77 C76 C84 122.4(10)
C76 C77 C78 121.6(10)
C76 C77 H77A 119.2
C78 C77 H77A 119.2
C77 C78 C79 118.1(10)
C77 C78 H78A 121.0
C79 C78 H78A 121.0
C83 C79 C78 121.1(11)
C83 C79 C80 114.9(11)
C78 C79 C80 121.8(10)
C81 C80 C79 120.7(12)
C81 C80 H80A 119.7
C79 C80 H80A 119.7
C82 C81 C80 119.4(13)
C82 C81 H81A 120.3
C80 C81 H81A 120.3
C81 C82 N6 120.5(12)
C81 C82 H82 119.8
N6 C82 H82 119.8
C79 C83 C84 117.2(9)
C79 C83 N6 118.0(11)
C84 C83 N6 122.8(8)
N5 C84 C76 122.4(9)
N5 C84 C83 120.7(7)
C76 C84 C83 116.9(8)
N5 C85 C86 107.5(12)
N5 C85 H85A 110.2
C86 C85 H85A 110.2
N5 C85 H85B 110.2
C86 C85 H85B 110.2
H85A C85 H85B 108.5
C87 C86 C85 112.3(11)
C87 C86 H86A 109.1
C85 C86 H86A 109.1
C87 C86 H86B 109.1
C85 C86 H86B 109.1
H86A C86 H86B 107.9
C86 C87 N6 118.0(11)
C86 C87 H87A 107.8
N6 C87 H87A 107.8
C86 C87 H87B 107.8
N6 C87 H87B 107.8
H87A C87 H87B 107.1
O76 O55 O82 134.4(18)

loop_
_geom_bond_atom_site_label_1
_geom_bond_atom_site_label_2
_geom_bond_distance
S1 O9 1.434(5)
S1 O7 1.461(5)
S1 O8 1.471(5)
S1 C4 1.779(7)
S2 O12 1.365(6)
S2 O11' 1.403(8)
S2 O12' 1.426(8)
S2 O10 1.429(7)
S2 O10' 1.489(9)
S2 O11 1.492(6)
S2 C11 1.786(7)
S3 O15 1.421(7)
S3 O13 1.457(5)
S3 O14 1.472(7)
S3 C18 1.780(7)
S4 O16 1.423(6)
S4 O18 1.424(7)
S4 O17 1.500(6)
S4 C25 1.772(7)
S5 O21 1.447(5)
S5 O20 1.452(5)
S5 O19 1.470(5)
S5 C32 1.765(7)
O1 C1 1.350(8)
O1 H1 0.8400
O2 C8 1.360(8)
O2 H2 0.8400
O3 C15 1.361(8)
O3 H3 0.8400
O4 C22 1.369(8)
O4 H4 0.8400
O5 C29 1.357(7)
O5 H5 0.8400
O6 C36 1.380(8)
O6 H6 0.8400
S6 O22' 1.394(8)
S6 O24 1.402(8)
S6 O22 1.471(9)
S6 O23' 1.474(7)
S6 O24' 1.482(7)
S6 O23 1.485(8)
S6 C39 1.755(7)
N1 C43 1.361(12)
N1 C54 1.382(10)
N1 C55 1.497(13)
N2 C52 1.340(9)
N2 C53 1.386(9)
N2 C57 1.497(10)
N3 C58 1.313(9)
N3 C69 1.389(9)
N3 C70 1.500(9)
N4 C67 1.358(8)
N4 C68 1.368(8)
N4 C72 1.501(8)
N5 C73 1.269(15)
N5 C84 1.359(12)
N5 C85 1.487(15)
N6 C82 1.360(14)
N6 C83 1.494(14)
N6 C87 1.518(14)
C1 C6 1.399(10)
C1 C2 1.414(9)
C2 C3 1.386(9)
C2 C42 1.520(10)
C3 C4 1.402(10)
C3 H3A 0.9500
C4 C5 1.366(9)
C5 C6 1.367(10)
C5 H5A 0.9500
C6 C7 1.516(10)
C7 C9 1.504(10)
C7 H7A 0.9900
C7 H7B 0.9900
C8 C9 1.402(10)
C8 C13 1.408(10)
C9 C10 1.409(9)
C10 C11 1.420(11)
C10 H10 0.9500
C11 C12 1.330(11)
C12 C13 1.387(10)
C12 H12 0.9500
C13 C14 1.517(10)
C14 C16 1.526(10)
C14 H14A 0.9900
C14 H14B 0.9900
C15 C16 1.389(9)
C15 C20 1.395(9)
C16 C17 1.401(9)
C17 C18 1.386(9)
C17 H17 0.9500
C18 C19 1.386(9)
C19 C20 1.376(9)
C19 H19 0.9500
C20 C21 1.532(9)
C21 C23 1.519(8)
C21 H21A 0.9900
C21 H21B 0.9900
C22 C23 1.400(10)
C22 C27 1.414(9)
C23 C24 1.398(9)
C24 C25 1.392(9)
C24 H24 0.9500
C25 C26 1.399(10)
C26 C27 1.376(9)
C26 H26 0.9500
C27 C28 1.500(9)
C28 C30 1.521(9)
C28 H28A 0.9900
C28 H28B 0.9900
C29 C34 1.395(9)
C29 C30 1.409(9)
C30 C31 1.394(8)
C31 C32 1.394(9)
C31 H31 0.9500
C32 C33 1.381(9)
C33 C34 1.400(9)
C33 H33 0.9500
C34 C35 1.517(9)
C35 C37 1.548(9)
C35 H35A 0.9900
C35 H35B 0.9900
C36 C41 1.395(9)
C36 C37 1.398(9)
C37 C38 1.373(9)
C38 C39 1.413(10)
C38 H38 0.9500
C39 C40 1.388(10)
C40 C41 1.393(9)
C40 H40 0.9500
C41 C42 1.522(9)
C42 H42A 0.9900
C42 H42B 0.9900
C43 C44 1.370(17)
C43 H43A 0.9500
C44 C45 1.367(14)
C44 H44A 0.9500
C45 C46 1.389(11)
C45 H45A 0.9500
C46 C54 1.411(11)
C46 C47 1.425(11)
C47 C48 1.328(10)
C47 H47A 0.9500
C48 C49 1.450(10)
C48 H48A 0.9500
C49 C50 1.395(9)
C49 C53 1.407(10)
C50 C51 1.378(10)
C50 H50A 0.9500
C51 C52 1.398(10)
C51 H51A 0.9500
C52 H52A 0.9500
C53 C54 1.419(10)
C55 C56 1.515(12)
C55 H55A 0.9900
C55 H55B 0.9900
C56 C57 1.502(12)
C56 H56A 0.9900
C56 H56B 0.9900
C57 H57A 0.9900
C57 H57B 0.9900
C58 C59 1.403(11)
C58 H58A 0.9500
C59 C60 1.330(12)
C59 H59A 0.9500
C60 C61 1.387(11)
C60 H60A 0.9500
C61 C69 1.421(9)
C61 C62 1.462(11)
C62 C63 1.347(11)
C62 H62A 0.9500
C63 C64 1.432(10)
C63 H63A 0.9500
C64 C65 1.396(10)
C64 C68 1.417(9)
C65 C66 1.394(10)
C65 H65A 0.9500
C66 C67 1.360(10)
C66 H66A 0.9500
C67 H67A 0.9500
C68 C69 1.425(9)
C70 C71 1.534(11)
C70 H70A 0.9900
C70 H70B 0.9900
C71 C72 1.478(11)
C71 H71A 0.9900
C71 H71B 0.9900
C72 H72A 0.9900
C72 H72B 0.9900
C73 C74 1.460(19)
C73 H73A 0.9500
C74 C75 1.397(19)
C74 H74A 0.9500
C75 C76 1.318(17)
C75 H75A 0.9500
C76 C77 1.341(14)
C76 C84 1.375(11)
C77 C78 1.341(16)
C77 H77A 0.9500
C78 C79 1.403(14)
C78 H78A 0.9500
C79 C83 1.384(12)
C79 C80 1.56(2)
C80 C81 1.451(19)
C80 H80A 0.9500
C81 C82 1.359(16)
C81 H81A 0.9500
C82 H82 0.9500
C83 C84 1.428(14)
C85 C86 1.581(18)
C85 H85A 0.9900
C85 H85B 0.9900
C86 C87 1.322(17)
C86 H86A 0.9900
C86 H86B 0.9900
C87 H87A 0.9900
C87 H87B 0.9900
O34 O78 1.00(2)
O43 O79 1.57(3)
O47 O72 0.87(2)
O52 O53 1.10(3)
O54 O75 1.22(2)
O55 O76 1.40(3)
O55 O82 1.66(4)
O57 O81 1.50(4)
O58 O77 1.40(3)
O59 O66 1.060(19)
O60 O80 0.82(3)
O63 O74 1.12(3)
O67 O68 1.01(2)

loop_
_geom_torsion_atom_site_label_1
_geom_torsion_atom_site_label_2
_geom_torsion_atom_site_label_3
_geom_torsion_atom_site_label_4
_geom_torsion
O1 C1 C2 C3 -179.5(6)
C6 C1 C2 C3 2.0(9)
O1 C1 C2 C42 0.1(9)
C6 C1 C2 C42 -178.5(6)
C1 C2 C3 C4 0.5(9)
C42 C2 C3 C4 -179.0(6)
C2 C3 C4 C5 -0.7(9)
C2 C3 C4 S1 179.2(5)
O9 S1 C4 C5 116.6(5)
O7 S1 C4 C5 -5.4(6)
O8 S1 C4 C5 -124.4(5)
O9 S1 C4 C3 -63.4(5)
O7 S1 C4 C3 174.7(5)
O8 S1 C4 C3 55.6(5)
C3 C4 C5 C6 -1.6(9)
S1 C4 C5 C6 178.4(5)
C4 C5 C6 C1 4.0(9)
C4 C5 C6 C7 -173.4(6)
O1 C1 C6 C5 177.1(6)
C2 C1 C6 C5 -4.2(9)
O1 C1 C6 C7 -5.2(8)
C2 C1 C6 C7 173.4(6)
C5 C6 C7 C9 8.0(9)
C1 C6 C7 C9 -169.5(6)
O2 C8 C9 C10 -179.3(6)
C13 C8 C9 C10 1.2(10)
O2 C8 C9 C7 -8.6(9)
C13 C8 C9 C7 171.9(6)
C6 C7 C9 C8 62.1(9)
C6 C7 C9 C10 -127.5(7)
C8 C9 C10 C11 -0.4(10)
C7 C9 C10 C11 -171.1(6)
C9 C10 C11 C12 -0.1(10)
C9 C10 C11 S2 177.1(5)
O12 S2 C11 C12 154.4(7)
O11' S2 C11 C12 78.0(11)
O12' S2 C11 C12 -54.7(10)
O10 S2 C11 C12 -80.9(7)
O10' S2 C11 C12 -168.1(10)
O11 S2 C11 C12 36.3(7)
O12 S2 C11 C10 -22.8(7)
O11' S2 C11 C10 -99.2(10)
O12' S2 C11 C10 128.1(9)
O10 S2 C11 C10 101.8(7)
O10' S2 C11 C10 14.6(10)
O11 S2 C11 C10 -140.9(6)
C10 C11 C12 C13 -0.3(11)
S2 C11 C12 C13 -177.4(5)
C11 C12 C13 C8 1.0(10)
C11 C12 C13 C14 178.8(7)
O2 C8 C13 C12 179.1(6)
C9 C8 C13 C12 -1.5(10)
O2 C8 C13 C14 1.3(10)
C9 C8 C13 C14 -179.2(6)
C12 C13 C14 C16 -73.7(8)
C8 C13 C14 C16 103.9(8)
O3 C15 C16 C17 178.9(6)
C20 C15 C16 C17 -1.1(9)
O3 C15 C16 C14 0.4(9)
C20 C15 C16 C14 -179.6(6)
C13 C14 C16 C15 -69.6(8)
C13 C14 C16 C17 111.9(7)
C15 C16 C17 C18 1.0(9)
C14 C16 C17 C18 179.5(6)
C16 C17 C18 C19 -0.7(9)
C16 C17 C18 S3 -177.6(5)
O15 S3 C18 C17 10.3(7)
O13 S3 C18 C17 133.3(5)
O14 S3 C18 C17 -109.8(6)
O15 S3 C18 C19 -166.7(6)
O13 S3 C18 C19 -43.7(6)
O14 S3 C18 C19 73.2(6)
C17 C18 C19 C20 0.4(9)
S3 C18 C19 C20 177.3(5)
C18 C19 C20 C15 -0.4(9)
C18 C19 C20 C21 -178.5(5)
O3 C15 C20 C19 -179.2(6)
C16 C15 C20 C19 0.8(9)
O3 C15 C20 C21 -1.2(9)
C16 C15 C20 C21 178.8(6)
C19 C20 C21 C23 -110.0(7)
C15 C20 C21 C23 72.0(8)
O4 C22 C23 C24 -174.8(5)
C27 C22 C23 C24 1.4(9)
O4 C22 C23 C21 1.5(9)
C27 C22 C23 C21 177.7(6)
C20 C21 C23 C24 77.0(8)
C20 C21 C23 C22 -99.3(7)
C22 C23 C24 C25 -1.0(9)
C21 C23 C24 C25 -177.4(6)
C23 C24 C25 C26 0.0(10)
C23 C24 C25 S4 -179.6(5)
O16 S4 C25 C24 -22.0(7)
O18 S4 C25 C24 105.0(6)
O17 S4 C25 C24 -136.4(6)
O16 S4 C25 C26 158.3(6)
O18 S4 C25 C26 -74.6(7)
O17 S4 C25 C26 43.9(6)
C24 C25 C26 C27 0.5(10)
S4 C25 C26 C27 -179.8(5)
C25 C26 C27 C22 -0.1(9)
C25 C26 C27 C28 173.2(6)
O4 C22 C27 C26 175.4(5)
C23 C22 C27 C26 -0.9(9)
O4 C22 C27 C28 2.2(9)
C23 C22 C27 C28 -174.1(6)
C26 C27 C28 C30 123.0(6)
C22 C27 C28 C30 -63.9(8)
O5 C29 C30 C31 -179.4(5)
C34 C29 C30 C31 2.5(9)
O5 C29 C30 C28 0.2(8)
C34 C29 C30 C28 -177.9(5)
C27 C28 C30 C31 -13.3(9)
C27 C28 C30 C29 167.1(5)
C29 C30 C31 C32 -0.7(8)
C28 C30 C31 C32 179.7(6)
C30 C31 C32 C33 -0.7(9)
C30 C31 C32 S5 178.5(4)
O21 S5 C32 C33 122.8(5)
O20 S5 C32 C33 1.0(6)
O19 S5 C32 C33 -118.2(5)
O21 S5 C32 C31 -56.5(5)
O20 S5 C32 C31 -178.2(5)
O19 S5 C32 C31 62.6(6)
C31 C32 C33 C34 0.4(9)
S5 C32 C33 C34 -178.8(4)
O5 C29 C34 C33 179.0(5)
C30 C29 C34 C33 -2.8(9)
O5 C29 C34 C35 1.3(8)
C30 C29 C34 C35 179.5(5)
C32 C33 C34 C29 1.3(9)
C32 C33 C34 C35 179.0(5)
C29 C34 C35 C37 -72.1(7)
C33 C34 C35 C37 110.3(6)
O6 C36 C37 C38 -171.2(6)
C41 C36 C37 C38 3.9(10)
O6 C36 C37 C35 5.2(10)
C41 C36 C37 C35 -179.7(6)
C34 C35 C37 C38 -83.9(7)
C34 C35 C37 C36 99.7(7)
C36 C37 C38 C39 0.1(10)
C35 C37 C38 C39 -176.5(6)
C37 C38 C39 C40 -3.8(11)
C37 C38 C39 S6 168.2(5)
O22' S6 C39 C40 -122.3(8)
O24 S6 C39 C40 91.7(10)
O22 S6 C39 C40 -144.6(9)
O23' S6 C39 C40 7.4(8)
O24' S6 C39 C40 115.8(8)
O23 S6 C39 C40 -35.4(9)
O22' S6 C39 C38 65.7(9)
O24 S6 C39 C38 -80.2(10)
O22 S6 C39 C38 43.5(10)
O23' S6 C39 C38 -164.5(8)
O24' S6 C39 C38 -56.1(8)
O23 S6 C39 C38 152.6(9)
C38 C39 C40 C41 3.8(11)
S6 C39 C40 C41 -168.3(5)
C39 C40 C41 C36 0.0(10)
C39 C40 C41 C42 179.9(6)
O6 C36 C41 C40 171.6(6)
C37 C36 C41 C40 -3.9(10)
O6 C36 C41 C42 -8.3(9)
C37 C36 C41 C42 176.2(6)
C3 C2 C42 C41 -102.4(7)
C1 C2 C42 C41 78.1(8)
C40 C41 C42 C2 82.7(8)
C36 C41 C42 C2 -97.4(7)
C54 N1 C43 C44 -1.7(16)
C55 N1 C43 C44 166.3(10)
N1 C43 C44 C45 -10.8(17)
C43 C44 C45 C46 11.0(17)
C44 C45 C46 C54 0.8(15)
C44 C45 C46 C47 -179.2(10)
C45 C46 C47 C48 174.8(9)
C54 C46 C47 C48 -5.2(13)
C46 C47 C48 C49 10.1(12)
C47 C48 C49 C50 174.7(7)
C47 C48 C49 C53 -3.2(11)
C53 C49 C50 C51 2.4(10)
C48 C49 C50 C51 -175.5(7)
C49 C50 C51 C52 5.5(10)
C53 N2 C52 C51 -1.1(10)
C57 N2 C52 C51 164.9(7)
C50 C51 C52 N2 -6.3(11)
C52 N2 C53 C49 9.0(10)
C57 N2 C53 C49 -156.8(7)
C52 N2 C53 C54 -174.6(7)
C57 N2 C53 C54 19.6(10)
C50 C49 C53 N2 -9.5(10)
C48 C49 C53 N2 168.4(6)
C50 C49 C53 C54 173.8(7)
C48 C49 C53 C54 -8.3(10)
C43 N1 C54 C46 13.5(13)
C55 N1 C54 C46 -154.6(8)
C43 N1 C54 C53 -173.0(8)
C55 N1 C54 C53 18.9(12)
C45 C46 C54 N1 -13.0(13)
C47 C46 C54 N1 167.0(8)
C45 C46 C54 C53 173.4(8)
C47 C46 C54 C53 -6.6(12)
N2 C53 C54 N1 23.4(12)
C49 C53 C54 N1 -160.2(7)
N2 C53 C54 C46 -163.3(7)
C49 C53 C54 C46 13.1(11)
C43 N1 C55 C56 109.1(9)
C54 N1 C55 C56 -82.7(10)
N1 C55 C56 C57 47.1(11)
C52 N2 C57 C56 114.5(8)
C53 N2 C57 C56 -79.2(10)
C55 C56 C57 N2 38.7(12)
C69 N3 C58 C59 1.9(11)
C70 N3 C58 C59 -169.1(7)
N3 C58 C59 C60 6.3(12)
C58 C59 C60 C61 -4.9(13)
C59 C60 C61 C69 -4.3(13)
C59 C60 C61 C62 171.1(8)
C60 C61 C62 C63 -173.7(8)
C69 C61 C62 C63 1.7(12)
C61 C62 C63 C64 -8.8(12)
C62 C63 C64 C65 -170.9(8)
C62 C63 C64 C68 2.3(11)
C68 C64 C65 C66 -3.0(10)
C63 C64 C65 C66 170.1(7)
C64 C65 C66 C67 -5.7(11)
C68 N4 C67 C66 0.7(10)
C72 N4 C67 C66 -166.7(6)
C65 C66 C67 N4 7.1(11)
C67 N4 C68 C64 -9.4(9)
C72 N4 C68 C64 157.8(6)
C67 N4 C68 C69 176.8(6)
C72 N4 C68 C69 -15.9(9)
C65 C64 C68 N4 10.5(10)
C63 C64 C68 N4 -162.8(6)
C65 C64 C68 C69 -175.5(6)
C63 C64 C68 C69 11.2(10)
C58 N3 C69 C61 -10.9(10)
C70 N3 C69 C61 160.2(6)
C58 N3 C69 C68 173.8(7)
C70 N3 C69 C68 -15.1(10)
C60 C61 C69 N3 11.9(10)
C62 C61 C69 N3 -163.7(7)
C60 C61 C69 C68 -172.6(7)
C62 C61 C69 C68 11.8(10)
N4 C68 C69 N3 -29.3(10)
C64 C68 C69 N3 157.0(6)
N4 C68 C69 C61 155.5(6)
C64 C68 C69 C61 -18.2(10)
C58 N3 C70 C71 -109.0(7)
C69 N3 C70 C71 79.7(7)
N3 C70 C71 C72 -46.0(8)
C70 C71 C72 N4 -39.8(8)
C67 N4 C72 C71 -113.8(7)
C68 N4 C72 C71 78.6(8)
C84 N5 C73 C74 -2.3(18)
C85 N5 C73 C74 170.8(13)
N5 C73 C74 C75 -3(2)
C73 C74 C75 C76 5(2)
C74 C75 C76 C77 -172.0(11)
C74 C75 C76 C84 -3.1(18)
C75 C76 C77 C78 164.5(11)
C84 C76 C77 C78 -4.5(16)
C76 C77 C78 C79 8.3(15)
C77 C78 C79 C83 2.1(15)
C77 C78 C79 C80 164.1(11)
C83 C79 C80 C81 0.6(17)
C78 C79 C80 C81 -162.4(11)
C79 C80 C81 C82 10.1(19)
C80 C81 C82 N6 -5.4(19)
C83 N6 C82 C81 -10.0(18)
C87 N6 C82 C81 165.9(11)
C78 C79 C83 C84 -15.7(16)
C80 C79 C83 C84 -178.9(10)
C78 C79 C83 N6 148.6(10)
C80 C79 C83 N6 -14.6(14)
C82 N6 C83 C79 20.8(15)
C87 N6 C83 C79 -155.2(9)
C82 N6 C83 C84 -175.8(10)
C87 N6 C83 C84 8.1(15)
C73 N5 C84 C76 4.7(14)
C85 N5 C84 C76 -169.1(10)
C73 N5 C84 C83 -179.8(11)
C85 N5 C84 C83 6.5(14)
C75 C76 C84 N5 -1.8(15)
C77 C76 C84 N5 166.2(9)
C75 C76 C84 C83 -177.5(11)
C77 C76 C84 C83 -9.5(14)
C79 C83 C84 N5 -156.8(9)
N6 C83 C84 N5 39.7(14)
C79 C83 C84 C76 18.9(14)
N6 C83 C84 C76 -144.5(9)
C73 N5 C85 C86 103.8(14)
C84 N5 C85 C86 -82.9(12)
N5 C85 C86 C87 61.7(15)
C85 C86 C87 N6 28.8(18)
C82 N6 C87 C86 113.6(14)
C83 N6 C87 C86 -70.2(15)
